data_4073548
loop_
_publ_author_name
'Kunz, Kerstin'
'Vitze, Hannes'
'Bolte, Michael'
'Lerner, Hans-Wolfram'
'Wagner, Matthias'

_publ_section_title
;
 Mn(CO)2Complexes of Cyclopentadienyl/Scorpionate Hybrid Ligands
;
_journal_issue 18
_journal_name_full Organometallics
_journal_page_first 4663
_journal_paper_doi 10.1021/om700450j
_journal_volume 26
_journal_year 2007
_chemical_formula_sum 'C28 H37 B K Mn N6 O8'
_chemical_formula_weight 690.49
_chemical_name_systematic ?
_space_group_IT_number 14
_symmetry_cell_setting monoclinic
_symmetry_space_group_name_Hall '-P 2yn'
_symmetry_space_group_name_H-M 'P 1 21/n 1'
_atom_sites_solution_hydrogens geom
_atom_sites_solution_primary direct
_atom_sites_solution_secondary difmap
_audit_creation_method SHELXL-97
_cell_angle_alpha 90.00
_cell_angle_beta 96.974(5)
_cell_angle_gamma 90.00
_cell_formula_units_Z 4
_cell_length_a 13.0269(7)
_cell_length_b 16.1183(9)
_cell_length_c 15.9486(10)
_cell_measurement_reflns_used 20887
_cell_measurement_temperature 173(2)
_cell_measurement_theta_max 25.6
_cell_measurement_theta_min 3.5
_cell_volume 3324.0(3)
_computing_cell_refinement 'X-Area (Stoe & Cie, 2001)'
_computing_data_collection 'X-Area (Stoe & Cie, 2001)'
_computing_data_reduction 'X-Area (Stoe & Cie, 2001)'
_computing_molecular_graphics 'XP in SHELXTL-Plus (Sheldrick, 1991)'
_computing_publication_material SHELXL97
_computing_structure_refinement 'SHELXL97 (Sheldrick, 1997) '
_computing_structure_solution 'SHELXS97 (Sheldrick, 1990) '
_diffrn_ambient_temperature 173(2)
_diffrn_measured_fraction_theta_full 0.997
_diffrn_measured_fraction_theta_max 0.991
_diffrn_measurement_device_type 'STOE IPDS II two-circle-diffractometer'
_diffrn_measurement_method \w
_diffrn_radiation_monochromator graphite
_diffrn_radiation_source 'fine-focus sealed tube'
_diffrn_radiation_type MoK\a
_diffrn_radiation_wavelength 0.71073
_diffrn_reflns_av_R_equivalents 0.0809
_diffrn_reflns_av_sigmaI/netI 0.0568
_diffrn_reflns_limit_h_max 15
_diffrn_reflns_limit_h_min -15
_diffrn_reflns_limit_k_max 19
_diffrn_reflns_limit_k_min -19
_diffrn_reflns_limit_l_max 19
_diffrn_reflns_limit_l_min -19
_diffrn_reflns_number 30917
_diffrn_reflns_theta_full 25.00
_diffrn_reflns_theta_max 25.66
_diffrn_reflns_theta_min 3.40
_diffrn_standards_number 0
_exptl_absorpt_coefficient_mu 0.578
_exptl_absorpt_correction_T_max 0.9339
_exptl_absorpt_correction_T_min 0.8597
_exptl_absorpt_correction_type multi-scan
_exptl_absorpt_process_details 'MULABS (Spek, 2003; Blessing, 1995)'
_exptl_crystal_colour orange
_exptl_crystal_density_diffrn 1.380
_exptl_crystal_density_method 'not measured'
_exptl_crystal_description plate
_exptl_crystal_F_000 1440
_exptl_crystal_size_max 0.27
_exptl_crystal_size_mid 0.24
_exptl_crystal_size_min 0.12
_refine_diff_density_max 0.780
_refine_diff_density_min -0.362
_refine_diff_density_rms 0.054
_refine_ls_extinction_coef 0.0022(4)
_refine_ls_extinction_expression Fc^*^=kFc[1+0.001xFc^2^\l^3^/sin(2\q)]^-1/4^
_refine_ls_extinction_method SHELXL
_refine_ls_goodness_of_fit_ref 1.014
_refine_ls_hydrogen_treatment mixed
_refine_ls_matrix_type full
_refine_ls_number_parameters 407
_refine_ls_number_reflns 6242
_refine_ls_number_restraints 0
_refine_ls_restrained_S_all 1.014
_refine_ls_R_factor_all 0.0620
_refine_ls_R_factor_gt 0.0407
_refine_ls_shift/su_max 0.001
_refine_ls_shift/su_mean 0.000
_refine_ls_structure_factor_coef Fsqd
_refine_ls_weighting_details 'calc w=1/[\s^2^(Fo^2^)+(0.0547P)^2^+0.0000P] where P=(Fo^2^+2Fc^2^)/3'
_refine_ls_weighting_scheme calc
_refine_ls_wR_factor_gt 0.0956
_refine_ls_wR_factor_ref 0.1021
_reflns_number_gt 4682
_reflns_number_total 6242
_reflns_threshold_expression I>2\s(I)
_cod_data_source_file om700450j-file006.cif
_cod_data_source_block wa648
_cod_depositor_comments
;
The following automatic conversions were performed:

'_symmetry_cell_setting' value 'Monoclinic' changed to 'monoclinic'
according to /home/saulius/struct/CIF-dictionaries/cif_core.dic
dictionary named 'cif_core.dic' version 2.4.1 from 2010-06-29.

Automatic conversion script
Id: cif_fix_values 1715 2011-07-08 13:25:40Z adriana 
;
_cod_original_sg_symbol_H-M 'P 21/n'
_cod_database_code 4073548

loop_
_symmetry_equiv_pos_as_xyz
'x, y, z'
'-x+1/2, y+1/2, -z+1/2'
'-x, -y, -z'
'x-1/2, -y-1/2, z-1/2'

loop_
_atom_site_label
_atom_site_type_symbol
_atom_site_fract_x
_atom_site_fract_y
_atom_site_fract_z
_atom_site_U_iso_or_equiv
_atom_site_adp_type
_atom_site_occupancy
_atom_site_symmetry_multiplicity
_atom_site_calc_flag
_atom_site_refinement_flags
Mn1 Mn 0.99216(3) 0.55881(2) 0.32818(2) 0.02418(11) Uani 1 1 d .
C1 C 1.0632(2) 0.46559(16) 0.34053(16) 0.0352(6) Uani 1 1 d .
O1 O 1.11164(18) 0.40364(12) 0.35341(14) 0.0550(6) Uani 1 1 d .
C2 C 1.1053(2) 0.61646(15) 0.35834(15) 0.0286(5) Uani 1 1 d .
O2 O 1.18076(16) 0.65538(12) 0.38034(13) 0.0463(5) Uani 1 1 d .
B1 B 0.8049(2) 0.58215(16) 0.18492(16) 0.0224(6) Uani 1 1 d .
N11 N 0.91177(15) 0.58800(11) 0.14934(12) 0.0232(4) Uani 1 1 d .
N12 N 0.99976(15) 0.57194(12) 0.20330(13) 0.0254(4) Uani 1 1 d .
C13 C 1.0783(2) 0.57267(15) 0.15635(16) 0.0304(6) Uani 1 1 d .
H13 H 1.1487 0.5635 0.1776 0.036 Uiso 1 1 calc R
C14 C 1.0422(2) 0.58887(16) 0.07176(16) 0.0333(6) Uani 1 1 d .
H14 H 1.0817 0.5926 0.0256 0.040 Uiso 1 1 calc R
C15 C 0.9366(2) 0.59832(15) 0.06991(15) 0.0302(6) Uani 1 1 d .
H15 H 0.8893 0.6101 0.0212 0.036 Uiso 1 1 calc R
C21 C 0.83092(18) 0.58187(14) 0.28646(14) 0.0252(5) Uani 1 1 d .
C22 C 0.84035(19) 0.50796(16) 0.33653(16) 0.0296(6) Uani 1 1 d .
H22 H 0.8174 0.4543 0.3180 0.036 Uiso 1 1 calc R
C23 C 0.8900(2) 0.52795(18) 0.41922(16) 0.0361(6) Uani 1 1 d .
H23 H 0.9066 0.4900 0.4644 0.043 Uiso 1 1 calc R
C24 C 0.9101(2) 0.61437(17) 0.42170(16) 0.0351(6) Uani 1 1 d .
H24 H 0.9421 0.6447 0.4689 0.042 Uiso 1 1 calc R
C25 C 0.87331(19) 0.64808(16) 0.34004(15) 0.0292(5) Uani 1 1 d .
H25 H 0.8765 0.7048 0.3242 0.035 Uiso 1 1 calc R
N31 N 0.75560(15) 0.49759(11) 0.15321(12) 0.0224(4) Uani 1 1 d .
N32 N 0.65322(15) 0.48186(12) 0.15783(13) 0.0300(5) Uani 1 1 d .
C33 C 0.6387(2) 0.40295(15) 0.13353(16) 0.0318(6) Uani 1 1 d .
H33 H 0.5740 0.3752 0.1296 0.038 Uiso 1 1 calc R
C34 C 0.7304(2) 0.36621(15) 0.11458(16) 0.0315(6) Uani 1 1 d .
H34 H 0.7404 0.3110 0.0965 0.038 Uiso 1 1 calc R
C35 C 0.8029(2) 0.42858(14) 0.12825(15) 0.0272(5) Uani 1 1 d .
H35 H 0.8741 0.4240 0.1213 0.033 Uiso 1 1 calc R
N41 N 0.73328(15) 0.65302(11) 0.15096(12) 0.0242(4) Uani 1 1 d .
N42 N 0.71116(18) 0.66468(14) 0.06518(14) 0.0384(5) Uani 1 1 d .
C43 C 0.6430(2) 0.72686(17) 0.05644(19) 0.0421(7) Uani 1 1 d .
H43 H 0.6137 0.7484 0.0035 0.050 Uiso 1 1 calc R
C44 C 0.6200(2) 0.75631(17) 0.13375(19) 0.0423(7) Uani 1 1 d .
H44 H 0.5743 0.8000 0.1439 0.051 Uiso 1 1 calc R
C45 C 0.6788(2) 0.70769(16) 0.19260(18) 0.0360(6) Uani 1 1 d .
H45 H 0.6807 0.7119 0.2522 0.043 Uiso 1 1 calc R
K1 K 0.51649(4) 0.52796(3) 0.27833(3) 0.03025(15) Uani 1 1 d .
O51 O 0.34219(14) 0.55345(11) 0.15548(12) 0.0381(4) Uani 1 1 d .
C52 C 0.3593(3) 0.63219(19) 0.1198(2) 0.0561(9) Uani 1 1 d .
H52A H 0.3081 0.6421 0.0696 0.067 Uiso 1 1 calc R
H52B H 0.4295 0.6346 0.1020 0.067 Uiso 1 1 calc R
C53 C 0.3484(3) 0.69602(18) 0.1856(2) 0.0578(9) Uani 1 1 d .
H53A H 0.3513 0.7522 0.1608 0.069 Uiso 1 1 calc R
H53B H 0.2808 0.6896 0.2073 0.069 Uiso 1 1 calc R
O54 O 0.43064(15) 0.68632(11) 0.25350(13) 0.0416(5) Uani 1 1 d .
C55 C 0.4185(2) 0.73779(17) 0.3234(2) 0.0493(8) Uani 1 1 d .
H55A H 0.3602 0.7178 0.3524 0.059 Uiso 1 1 calc R
H55B H 0.4034 0.7954 0.3042 0.059 Uiso 1 1 calc R
C56 C 0.5173(3) 0.73516(18) 0.3827(2) 0.0534(9) Uani 1 1 d .
H56A H 0.5752 0.7556 0.3536 0.064 Uiso 1 1 calc R
H56B H 0.5113 0.7715 0.4319 0.064 Uiso 1 1 calc R
O57 O 0.53723(15) 0.65196(12) 0.41056(12) 0.0430(5) Uani 1 1 d .
C58 C 0.6347(2) 0.6428(2) 0.4613(2) 0.0590(10) Uani 1 1 d .
H58A H 0.6408 0.6842 0.5075 0.071 Uiso 1 1 calc R
H58B H 0.6914 0.6526 0.4264 0.071 Uiso 1 1 calc R
C59 C 0.6432(2) 0.5571(3) 0.49761(19) 0.0622(10) Uani 1 1 d .
H59A H 0.7112 0.5502 0.5320 0.075 Uiso 1 1 calc R
H59B H 0.5886 0.5484 0.5348 0.075 Uiso 1 1 calc R
O60 O 0.63231(14) 0.49730(13) 0.43105(12) 0.0438(5) Uani 1 1 d .
C61 C 0.6492(2) 0.4134(2) 0.4608(2) 0.0613(10) Uani 1 1 d .
H61A H 0.6063 0.4023 0.5068 0.074 Uiso 1 1 calc R
H61B H 0.7227 0.4060 0.4838 0.074 Uiso 1 1 calc R
C62 C 0.6217(3) 0.3537(2) 0.3905(2) 0.0608(10) Uani 1 1 d .
H62A H 0.6665 0.3629 0.3455 0.073 Uiso 1 1 calc R
H62B H 0.6322 0.2962 0.4115 0.073 Uiso 1 1 calc R
O63 O 0.51690(15) 0.36584(11) 0.35790(13) 0.0429(5) Uani 1 1 d .
C64 C 0.4768(3) 0.29949(17) 0.3031(2) 0.0572(9) Uani 1 1 d .
H64A H 0.4659 0.2495 0.3370 0.069 Uiso 1 1 calc R
H64B H 0.5269 0.2855 0.2634 0.069 Uiso 1 1 calc R
C65 C 0.3775(3) 0.32562(17) 0.2554(2) 0.0487(8) Uani 1 1 d .
H65A H 0.3454 0.2785 0.2220 0.058 Uiso 1 1 calc R
H65B H 0.3292 0.3444 0.2948 0.058 Uiso 1 1 calc R
O66 O 0.39848(15) 0.39161(11) 0.20079(12) 0.0394(5) Uani 1 1 d .
C67 C 0.3108(2) 0.41066(19) 0.1410(2) 0.0490(8) Uani 1 1 d .
H67A H 0.2491 0.4198 0.1704 0.059 Uiso 1 1 calc R
H67B H 0.2962 0.3641 0.1007 0.059 Uiso 1 1 calc R
C68 C 0.3350(2) 0.48694(19) 0.09516(18) 0.0489(8) Uani 1 1 d .
H68A H 0.4013 0.4804 0.0714 0.059 Uiso 1 1 calc R
H68B H 0.2798 0.4984 0.0483 0.059 Uiso 1 1 calc R

loop_
_atom_site_aniso_label
_atom_site_aniso_U_11
_atom_site_aniso_U_22
_atom_site_aniso_U_33
_atom_site_aniso_U_23
_atom_site_aniso_U_13
_atom_site_aniso_U_12
Mn1 0.0212(2) 0.0299(2) 0.02159(19) 0.00145(15) 0.00312(14) -0.00089(16)
C1 0.0370(16) 0.0389(15) 0.0302(14) -0.0027(11) 0.0058(12) -0.0091(13)
O1 0.0619(15) 0.0318(11) 0.0686(15) 0.0032(10) -0.0027(12) 0.0140(10)
C2 0.0279(15) 0.0324(13) 0.0251(13) 0.0042(10) 0.0012(11) 0.0014(11)
O2 0.0378(12) 0.0522(12) 0.0460(12) 0.0060(9) -0.0071(9) -0.0141(10)
B1 0.0202(14) 0.0249(13) 0.0225(13) -0.0001(10) 0.0036(11) -0.0012(10)
N11 0.0214(11) 0.0266(10) 0.0217(10) 0.0001(8) 0.0032(8) -0.0018(8)
N12 0.0189(11) 0.0298(11) 0.0276(10) -0.0012(8) 0.0038(8) 0.0011(8)
C13 0.0243(14) 0.0345(14) 0.0336(14) -0.0041(10) 0.0088(11) 0.0006(11)
C14 0.0319(15) 0.0411(14) 0.0297(14) -0.0022(11) 0.0149(11) -0.0045(12)
C15 0.0348(15) 0.0345(13) 0.0219(13) 0.0011(10) 0.0053(11) -0.0039(11)
C21 0.0192(13) 0.0331(12) 0.0241(12) 0.0011(9) 0.0057(10) 0.0007(10)
C22 0.0212(13) 0.0367(13) 0.0316(14) 0.0072(11) 0.0056(10) -0.0058(11)
C23 0.0266(14) 0.0579(17) 0.0244(13) 0.0115(12) 0.0058(11) -0.0014(12)
C24 0.0282(15) 0.0557(17) 0.0218(13) -0.0071(11) 0.0048(11) -0.0004(12)
C25 0.0241(14) 0.0372(13) 0.0269(13) -0.0030(10) 0.0053(10) 0.0041(11)
N31 0.0208(10) 0.0241(9) 0.0225(10) 0.0008(8) 0.0037(8) -0.0001(8)
N32 0.0186(11) 0.0327(11) 0.0394(12) -0.0020(9) 0.0064(9) -0.0014(9)
C33 0.0289(15) 0.0282(13) 0.0386(15) 0.0018(11) 0.0057(11) -0.0067(11)
C34 0.0400(16) 0.0223(12) 0.0327(14) 0.0013(10) 0.0065(12) 0.0012(11)
C35 0.0266(14) 0.0289(13) 0.0269(12) 0.0017(10) 0.0065(10) 0.0061(10)
N41 0.0231(11) 0.0256(10) 0.0240(10) -0.0005(8) 0.0034(8) 0.0019(8)
N42 0.0431(14) 0.0431(13) 0.0279(12) 0.0065(10) 0.0000(10) 0.0109(11)
C43 0.0341(16) 0.0426(16) 0.0476(17) 0.0156(13) -0.0030(13) 0.0066(13)
C44 0.0311(16) 0.0359(15) 0.0596(19) 0.0000(13) 0.0048(13) 0.0084(12)
C45 0.0294(15) 0.0400(15) 0.0391(15) -0.0063(12) 0.0064(12) 0.0051(12)
K1 0.0301(3) 0.0296(3) 0.0310(3) -0.0034(2) 0.0032(2) 0.0046(2)
O51 0.0340(11) 0.0399(10) 0.0393(11) 0.0021(8) 0.0003(8) -0.0041(8)
C52 0.061(2) 0.056(2) 0.0471(19) 0.0188(15) -0.0104(16) -0.0115(16)
C53 0.050(2) 0.0358(16) 0.083(3) 0.0220(16) -0.0115(18) 0.0003(14)
O54 0.0370(12) 0.0310(10) 0.0576(13) -0.0023(9) 0.0092(10) 0.0000(8)
C55 0.0429(19) 0.0302(14) 0.078(2) -0.0074(14) 0.0211(17) -0.0010(13)
C56 0.054(2) 0.0413(17) 0.071(2) -0.0299(15) 0.0287(17) -0.0162(15)
O57 0.0296(11) 0.0543(12) 0.0464(12) -0.0155(9) 0.0091(9) -0.0104(9)
C58 0.0343(18) 0.092(3) 0.0503(19) -0.0345(19) 0.0054(15) -0.0147(17)
C59 0.0305(17) 0.122(3) 0.0323(17) -0.0031(19) -0.0018(13) 0.0014(19)
O60 0.0298(11) 0.0717(13) 0.0295(10) 0.0100(9) 0.0018(8) 0.0024(10)
C61 0.0280(17) 0.096(3) 0.059(2) 0.045(2) 0.0012(15) 0.0043(17)
C62 0.040(2) 0.056(2) 0.089(3) 0.0345(19) 0.0177(18) 0.0161(16)
O63 0.0380(12) 0.0390(10) 0.0537(12) 0.0086(9) 0.0143(9) 0.0118(9)
C64 0.087(3) 0.0238(14) 0.066(2) 0.0013(14) 0.031(2) 0.0057(15)
C65 0.065(2) 0.0292(14) 0.0544(19) -0.0087(13) 0.0196(17) -0.0169(14)
O66 0.0398(12) 0.0353(10) 0.0447(11) -0.0046(8) 0.0115(9) -0.0070(8)
C67 0.0384(18) 0.0512(18) 0.0557(19) -0.0209(15) -0.0016(15) -0.0092(14)
C68 0.0446(19) 0.063(2) 0.0357(16) -0.0126(14) -0.0081(13) 0.0018(15)

loop_
_atom_type_symbol
_atom_type_description
_atom_type_scat_dispersion_real
_atom_type_scat_dispersion_imag
_atom_type_scat_source
C C 0.0033 0.0016 'International Tables Vol C Tables 4.2.6.8 and 6.1.1.4'
H H 0.0000 0.0000 'International Tables Vol C Tables 4.2.6.8 and 6.1.1.4'
B B 0.0013 0.0007 'International Tables Vol C Tables 4.2.6.8 and 6.1.1.4'
N N 0.0061 0.0033 'International Tables Vol C Tables 4.2.6.8 and 6.1.1.4'
O O 0.0106 0.0060 'International Tables Vol C Tables 4.2.6.8 and 6.1.1.4'
K K 0.2009 0.2494 'International Tables Vol C Tables 4.2.6.8 and 6.1.1.4'
Mn Mn 0.3368 0.7283 'International Tables Vol C Tables 4.2.6.8 and 6.1.1.4'

loop_
_geom_angle_atom_site_label_1
_geom_angle_atom_site_label_2
_geom_angle_atom_site_label_3
_geom_angle
C2 Mn1 C1 90.52(12)
C2 Mn1 N12 94.29(10)
C1 Mn1 N12 96.41(10)
C2 Mn1 C24 93.52(11)
C1 Mn1 C24 125.46(11)
N12 Mn1 C24 137.27(9)
C2 Mn1 C25 102.23(11)
C1 Mn1 C25 159.91(11)
N12 Mn1 C25 98.02(9)
C24 Mn1 C25 39.34(10)
C2 Mn1 C23 120.37(11)
C1 Mn1 C23 94.99(11)
N12 Mn1 C23 143.32(9)
C24 Mn1 C23 38.68(10)
C25 Mn1 C23 65.21(10)
C2 Mn1 C21 138.19(10)
C1 Mn1 C21 131.25(11)
N12 Mn1 C21 80.79(8)
C24 Mn1 C21 65.90(9)
C25 Mn1 C21 39.03(9)
C23 Mn1 C21 65.65(9)
C2 Mn1 C22 157.90(10)
C1 Mn1 C22 98.14(11)
N12 Mn1 C22 104.82(9)
C24 Mn1 C22 64.91(10)
C25 Mn1 C22 64.64(10)
C23 Mn1 C22 38.91(10)
C21 Mn1 C22 38.72(9)
O1 C1 Mn1 176.5(2)
O2 C2 Mn1 178.6(2)
N41 B1 N31 109.10(19)
N41 B1 N11 110.88(18)
N31 B1 N11 106.43(18)
N41 B1 C21 113.69(19)
N31 B1 C21 110.49(18)
N11 B1 C21 105.99(19)
C15 N11 N12 109.50(19)
C15 N11 B1 131.9(2)
N12 N11 B1 118.19(18)
C13 N12 N11 106.5(2)
C13 N12 Mn1 133.26(17)
N11 N12 Mn1 120.12(14)
N12 C13 C14 110.5(2)
N12 C13 H13 124.7
C14 C13 H13 124.7
C15 C14 C13 105.0(2)
C15 C14 H14 127.5
C13 C14 H14 127.5
N11 C15 C14 108.4(2)
N11 C15 H15 125.8
C14 C15 H15 125.8
C22 C21 C25 106.6(2)
C22 C21 B1 123.8(2)
C25 C21 B1 127.9(2)
C22 C21 Mn1 70.73(14)
C25 C21 Mn1 69.79(14)
B1 C21 Mn1 112.84(15)
C21 C22 C23 109.0(2)
C21 C22 Mn1 70.54(13)
C23 C22 Mn1 69.93(14)
C21 C22 H22 125.5
C23 C22 H22 125.5
Mn1 C22 H22 125.6
C24 C23 C22 107.9(2)
C24 C23 Mn1 70.33(14)
C22 C23 Mn1 71.16(13)
C24 C23 H23 126.0
C22 C23 H23 126.0
Mn1 C23 H23 124.1
C23 C24 C25 107.8(2)
C23 C24 Mn1 70.99(14)
C25 C24 Mn1 70.49(13)
C23 C24 H24 126.1
C25 C24 H24 126.1
Mn1 C24 H24 124.1
C21 C25 C24 108.7(2)
C21 C25 Mn1 71.18(13)
C24 C25 Mn1 70.18(14)
C21 C25 H25 125.7
C24 C25 H25 125.7
Mn1 C25 H25 124.6
C35 N31 N32 110.18(18)
C35 N31 B1 128.8(2)
N32 N31 B1 120.56(17)
C33 N32 N31 105.38(19)
C33 N32 K1 111.28(15)
N31 N32 K1 132.52(14)
N32 C33 C34 111.8(2)
N32 C33 H33 124.1
C34 C33 H33 124.1
C35 C34 C33 104.1(2)
C35 C34 H34 127.9
C33 C34 H34 127.9
N31 C35 C34 108.5(2)
N31 C35 H35 125.7
C34 C35 H35 125.7
C45 N41 N42 109.8(2)
C45 N41 B1 130.1(2)
N42 N41 B1 119.89(18)
C43 N42 N41 105.2(2)
N42 C43 C44 112.1(3)
N42 C43 H43 123.9
C44 C43 H43 123.9
C45 C44 C43 104.4(2)
C45 C44 H44 127.8
C43 C44 H44 127.8
N41 C45 C44 108.4(2)
N41 C45 H45 125.8
C44 C45 H45 125.8
O60 K1 O54 117.17(6)
O60 K1 O51 160.53(6)
O54 K1 O51 59.88(6)
O60 K1 N32 103.18(6)
O54 K1 N32 114.29(6)
O51 K1 N32 94.85(6)
O60 K1 O66 116.81(6)
O54 K1 O66 116.96(6)
O51 K1 O66 58.22(5)
N32 K1 O66 81.78(5)
O60 K1 O57 59.07(6)
O54 K1 O57 58.20(6)
O51 K1 O57 113.48(6)
N32 K1 O57 130.97(6)
O66 K1 O57 147.06(5)
O60 K1 O63 58.64(6)
O54 K1 O63 149.62(6)
O51 K1 O63 112.96(6)
N32 K1 O63 95.23(6)
O66 K1 O63 58.17(6)
O57 K1 O63 107.93(6)
O60 K1 C52 160.05(7)
O54 K1 C52 42.91(7)
O51 K1 C52 23.20(6)
N32 K1 C52 89.81(7)
O66 K1 C52 79.63(7)
O57 K1 C52 100.98(7)
O63 K1 C52 136.08(7)
O60 K1 C62 42.93(8)
O54 K1 C62 157.74(8)
O51 K1 C62 134.05(8)
N32 K1 C62 84.20(7)
O66 K1 C62 76.32(8)
O57 K1 C62 100.63(8)
O63 K1 C62 23.00(7)
C52 K1 C62 155.80(9)
C52 O51 C68 113.5(2)
C52 O51 K1 104.74(17)
C68 O51 K1 109.59(16)
O51 C52 C53 107.6(3)
O51 C52 K1 52.07(13)
C53 C52 K1 85.37(17)
O51 C52 H52A 110.2
C53 C52 H52A 110.2
K1 C52 H52A 160.5
O51 C52 H52B 110.2
C53 C52 H52B 110.2
K1 C52 H52B 75.2
H52A C52 H52B 108.5
O54 C53 C52 109.3(3)
O54 C53 H53A 109.8
C52 C53 H53A 109.8
O54 C53 H53B 109.8
C52 C53 H53B 109.8
H53A C53 H53B 108.3
C55 O54 C53 112.7(2)
C55 O54 K1 120.35(17)
C53 O54 K1 117.06(16)
O54 C55 C56 108.1(2)
O54 C55 H55A 110.1
C56 C55 H55A 110.1
O54 C55 H55B 110.1
C56 C55 H55B 110.1
H55A C55 H55B 108.4
O57 C56 C55 109.4(2)
O57 C56 H56A 109.8
C55 C56 H56A 109.8
O57 C56 H56B 109.8
C55 C56 H56B 109.8
H56A C56 H56B 108.2
C56 O57 C58 112.9(2)
C56 O57 K1 115.14(17)
C58 O57 K1 109.85(16)
O57 C58 C59 109.5(3)
O57 C58 H58A 109.8
C59 C58 H58A 109.8
O57 C58 H58B 109.8
C59 C58 H58B 109.8
H58A C58 H58B 108.2
O60 C59 C58 109.8(3)
O60 C59 H59A 109.7
C58 C59 H59A 109.7
O60 C59 H59B 109.7
C58 C59 H59B 109.7
H59A C59 H59B 108.2
C59 O60 C61 113.0(3)
C59 O60 K1 122.11(18)
C61 O60 K1 120.36(19)
O60 C61 C62 110.2(3)
O60 C61 H61A 109.6
C62 C61 H61A 109.6
O60 C61 H61B 109.6
C62 C61 H61B 109.6
H61A C61 H61B 108.1
O63 C62 C61 108.8(3)
O63 C62 K1 53.39(13)
C61 C62 K1 84.88(17)
O63 C62 H62A 109.9
C61 C62 H62A 109.9
K1 C62 H62A 74.9
O63 C62 H62B 109.9
C61 C62 H62B 109.9
K1 C62 H62B 161.7
H62A C62 H62B 108.3
C62 O63 C64 112.6(2)
C62 O63 K1 103.61(16)
C64 O63 K1 114.98(17)
O63 C64 C65 109.3(2)
O63 C64 H64A 109.8
C65 C64 H64A 109.8
O63 C64 H64B 109.8
C65 C64 H64B 109.8
H64A C64 H64B 108.3
O66 C65 C64 107.9(2)
O66 C65 H65A 110.1
C64 C65 H65A 110.1
O66 C65 H65B 110.1
C64 C65 H65B 110.1
H65A C65 H65B 108.4
C65 O66 C67 111.8(2)
C65 O66 K1 116.17(16)
C67 O66 K1 117.72(15)
O66 C67 C68 107.8(2)
O66 C67 H67A 110.1
C68 C67 H67A 110.1
O66 C67 H67B 110.1
C68 C67 H67B 110.1
H67A C67 H67B 108.5
O51 C68 C67 106.8(2)
O51 C68 H68A 110.4
C67 C68 H68A 110.4
O51 C68 H68B 110.4
C67 C68 H68B 110.4
H68A C68 H68B 108.6

loop_
_geom_bond_atom_site_label_1
_geom_bond_atom_site_label_2
_geom_bond_distance
Mn1 C2 1.759(3)
Mn1 C1 1.763(3)
Mn1 N12 2.017(2)
Mn1 C24 2.135(2)
Mn1 C25 2.139(2)
Mn1 C23 2.144(2)
Mn1 C21 2.157(2)
Mn1 C22 2.160(2)
C1 O1 1.186(3)
C2 O2 1.183(3)
B1 N41 1.532(3)
B1 N31 1.564(3)
B1 N11 1.569(3)
B1 C21 1.614(3)
N11 C15 1.355(3)
N11 N12 1.372(3)
N12 C13 1.339(3)
C13 C14 1.398(4)
C13 H13 0.9500
C14 C15 1.381(4)
C14 H14 0.9500
C15 H15 0.9500
C21 C22 1.431(3)
C21 C25 1.435(3)
C22 C23 1.433(4)
C22 H22 0.9500
C23 C24 1.417(4)
C23 H23 0.9500
C24 C25 1.438(4)
C24 H24 0.9500
C25 H25 0.9500
N31 C35 1.355(3)
N31 N32 1.368(3)
N32 C33 1.336(3)
N32 K1 2.872(2)
C33 C34 1.399(4)
C33 H33 0.9500
C34 C35 1.378(4)
C34 H34 0.9500
C35 H35 0.9500
N41 C45 1.355(3)
N41 N42 1.376(3)
N42 C43 1.335(3)
C43 C44 1.387(4)
C43 H43 0.9500
C44 C45 1.380(4)
C44 H44 0.9500
C45 H45 0.9500
K1 O60 2.7497(19)
K1 O54 2.7956(19)
K1 O51 2.843(2)
K1 O66 2.8742(19)
K1 O57 2.8943(19)
K1 O63 2.9047(19)
K1 C52 3.486(3)
K1 C62 3.517(3)
O51 C52 1.420(3)
O51 C68 1.436(3)
C52 C53 1.489(5)
C52 H52A 0.9900
C52 H52B 0.9900
C53 O54 1.436(4)
C53 H53A 0.9900
C53 H53B 0.9900
O54 C55 1.414(3)
C55 C56 1.502(5)
C55 H55A 0.9900
C55 H55B 0.9900
C56 O57 1.427(4)
C56 H56A 0.9900
C56 H56B 0.9900
O57 C58 1.427(4)
C58 C59 1.498(5)
C58 H58A 0.9900
C58 H58B 0.9900
C59 O60 1.428(4)
C59 H59A 0.9900
C59 H59B 0.9900
O60 C61 1.442(4)
C61 C62 1.486(5)
C61 H61A 0.9900
C61 H61B 0.9900
C62 O63 1.414(4)
C62 H62A 0.9900
C62 H62B 0.9900
O63 C64 1.438(4)
C64 C65 1.480(5)
C64 H64A 0.9900
C64 H64B 0.9900
C65 O66 1.422(3)
C65 H65A 0.9900
C65 H65B 0.9900
O66 C67 1.430(4)
C67 C68 1.483(4)
C67 H67A 0.9900
C67 H67B 0.9900
C68 H68A 0.9900
C68 H68B 0.9900

loop_
_geom_torsion_atom_site_label_1
_geom_torsion_atom_site_label_2
_geom_torsion_atom_site_label_3
_geom_torsion_atom_site_label_4
_geom_torsion
C2 Mn1 C1 O1 69(4)
N12 Mn1 C1 O1 163(4)
C24 Mn1 C1 O1 -26(4)
C25 Mn1 C1 O1 -61(4)
C23 Mn1 C1 O1 -52(4)
C21 Mn1 C1 O1 -113(4)
C22 Mn1 C1 O1 -91(4)
C1 Mn1 C2 O2 -99(9)
N12 Mn1 C2 O2 165(9)
C24 Mn1 C2 O2 27(9)
C25 Mn1 C2 O2 65(9)
C23 Mn1 C2 O2 -3(9)
C21 Mn1 C2 O2 84(9)
C22 Mn1 C2 O2 14(9)
N41 B1 N11 C15 -49.0(3)
N31 B1 N11 C15 69.6(3)
C21 B1 N11 C15 -172.8(2)
N41 B1 N11 N12 138.93(19)
N31 B1 N11 N12 -102.5(2)
C21 B1 N11 N12 15.1(3)
C15 N11 N12 C13 0.1(2)
B1 N11 N12 C13 173.87(19)
C15 N11 N12 Mn1 176.99(15)
B1 N11 N12 Mn1 -9.2(3)
C2 Mn1 N12 C13 37.7(2)
C1 Mn1 N12 C13 -53.3(2)
C24 Mn1 N12 C13 137.6(2)
C25 Mn1 N12 C13 140.7(2)
C23 Mn1 N12 C13 -160.6(2)
C21 Mn1 N12 C13 175.9(2)
C22 Mn1 N12 C13 -153.5(2)
C2 Mn1 N12 N11 -138.17(17)
C1 Mn1 N12 N11 130.83(17)
C24 Mn1 N12 N11 -38.3(2)
C25 Mn1 N12 N11 -35.16(17)
C23 Mn1 N12 N11 23.5(3)
C21 Mn1 N12 N11 -0.01(16)
C22 Mn1 N12 N11 30.63(18)
N11 N12 C13 C14 -0.2(3)
Mn1 N12 C13 C14 -176.49(17)
N12 C13 C14 C15 0.2(3)
N12 N11 C15 C14 0.0(3)
B1 N11 C15 C14 -172.6(2)
C13 C14 C15 N11 -0.1(3)
N41 B1 C21 C22 142.3(2)
N31 B1 C21 C22 19.2(3)
N11 B1 C21 C22 -95.7(3)
N41 B1 C21 C25 -54.7(3)
N31 B1 C21 C25 -177.8(2)
N11 B1 C21 C25 67.3(3)
N41 B1 C21 Mn1 -136.29(17)
N31 B1 C21 Mn1 100.67(18)
N11 B1 C21 Mn1 -14.2(2)
C2 Mn1 C21 C22 -145.83(17)
C1 Mn1 C21 C22 37.6(2)
N12 Mn1 C21 C22 128.04(15)
C24 Mn1 C21 C22 -79.36(16)
C25 Mn1 C21 C22 -116.8(2)
C23 Mn1 C21 C22 -36.78(15)
C2 Mn1 C21 C25 -29.0(2)
C1 Mn1 C21 C25 154.40(16)
N12 Mn1 C21 C25 -115.12(14)
C24 Mn1 C21 C25 37.47(14)
C23 Mn1 C21 C25 80.06(15)
C22 Mn1 C21 C25 116.8(2)
C2 Mn1 C21 B1 94.7(2)
C1 Mn1 C21 B1 -81.9(2)
N12 Mn1 C21 B1 8.61(15)
C24 Mn1 C21 B1 161.20(19)
C25 Mn1 C21 B1 123.7(2)
C23 Mn1 C21 B1 -156.21(19)
C22 Mn1 C21 B1 -119.4(2)
C25 C21 C22 C23 -1.3(3)
B1 C21 C22 C23 164.7(2)
Mn1 C21 C22 C23 59.59(17)
C25 C21 C22 Mn1 -60.91(16)
B1 C21 C22 Mn1 105.1(2)
C2 Mn1 C22 C21 95.5(3)
C1 Mn1 C22 C21 -152.42(15)
N12 Mn1 C22 C21 -53.53(15)
C24 Mn1 C22 C21 82.13(15)
C25 Mn1 C22 C21 38.45(14)
C23 Mn1 C22 C21 119.7(2)
C2 Mn1 C22 C23 -24.3(3)
C1 Mn1 C22 C23 87.86(17)
N12 Mn1 C22 C23 -173.25(15)
C24 Mn1 C22 C23 -37.60(16)
C25 Mn1 C22 C23 -81.28(17)
C21 Mn1 C22 C23 -119.7(2)
C21 C22 C23 C24 1.1(3)
Mn1 C22 C23 C24 61.04(17)
C21 C22 C23 Mn1 -59.97(17)
C2 Mn1 C23 C24 51.82(19)
C1 Mn1 C23 C24 145.35(17)
N12 Mn1 C23 C24 -106.90(19)
C25 Mn1 C23 C24 -38.16(15)
C21 Mn1 C23 C24 -81.26(16)
C22 Mn1 C23 C24 -117.9(2)
C2 Mn1 C23 C22 169.68(15)
C1 Mn1 C23 C22 -96.79(17)
N12 Mn1 C23 C22 11.0(2)
C24 Mn1 C23 C22 117.9(2)
C25 Mn1 C23 C22 79.70(16)
C21 Mn1 C23 C22 36.60(15)
C22 C23 C24 C25 -0.4(3)
Mn1 C23 C24 C25 61.19(17)
C22 C23 C24 Mn1 -61.57(17)
C2 Mn1 C24 C23 -137.20(16)
C1 Mn1 C24 C23 -44.1(2)
N12 Mn1 C24 C23 122.61(17)
C25 Mn1 C24 C23 117.8(2)
C21 Mn1 C24 C23 80.57(16)
C22 Mn1 C24 C23 37.82(15)
C2 Mn1 C24 C25 105.05(16)
C1 Mn1 C24 C25 -161.80(16)
N12 Mn1 C24 C25 4.9(2)
C23 Mn1 C24 C25 -117.8(2)
C21 Mn1 C24 C25 -37.18(14)
C22 Mn1 C24 C25 -79.94(16)
C22 C21 C25 C24 1.1(3)
B1 C21 C25 C24 -164.2(2)
Mn1 C21 C25 C24 -60.45(17)
C22 C21 C25 Mn1 61.53(16)
B1 C21 C25 Mn1 -103.7(2)
C23 C24 C25 C21 -0.4(3)
Mn1 C24 C25 C21 61.07(16)
C23 C24 C25 Mn1 -61.51(17)
C2 Mn1 C25 C21 160.69(14)
C1 Mn1 C25 C21 -71.0(3)
N12 Mn1 C25 C21 64.50(14)
C24 Mn1 C25 C21 -118.8(2)
C23 Mn1 C25 C21 -81.29(15)
C22 Mn1 C25 C21 -38.15(13)
C2 Mn1 C25 C24 -80.49(17)
C1 Mn1 C25 C24 47.8(4)
N12 Mn1 C25 C24 -176.67(15)
C23 Mn1 C25 C24 37.53(15)
C21 Mn1 C25 C24 118.8(2)
C22 Mn1 C25 C24 80.68(16)
N41 B1 N31 C35 142.3(2)
N11 B1 N31 C35 22.6(3)
C21 B1 N31 C35 -92.0(3)
N41 B1 N31 N32 -46.0(3)
N11 B1 N31 N32 -165.73(19)
C21 B1 N31 N32 79.6(3)
C35 N31 N32 C33 -1.3(3)
B1 N31 N32 C33 -174.4(2)
C35 N31 N32 K1 138.37(17)
B1 N31 N32 K1 -34.7(3)
N31 N32 C33 C34 1.1(3)
K1 N32 C33 C34 -148.11(17)
N32 C33 C34 C35 -0.5(3)
N32 N31 C35 C34 1.1(3)
B1 N31 C35 C34 173.4(2)
C33 C34 C35 N31 -0.3(3)
N31 B1 N41 C45 114.1(3)
N11 B1 N41 C45 -129.0(2)
C21 B1 N41 C45 -9.7(3)
N31 B1 N41 N42 -61.3(3)
N11 B1 N41 N42 55.6(3)
C21 B1 N41 N42 174.9(2)
C45 N41 N42 C43 0.0(3)
B1 N41 N42 C43 176.3(2)
N41 N42 C43 C44 0.1(3)
N42 C43 C44 C45 -0.2(3)
N42 N41 C45 C44 -0.2(3)
B1 N41 C45 C44 -175.9(2)
C43 C44 C45 N41 0.2(3)
C33 N32 K1 O60 92.91(18)
N31 N32 K1 O60 -45.1(2)
C33 N32 K1 O54 -138.75(17)
N31 N32 K1 O54 83.2(2)
C33 N32 K1 O51 -79.70(17)
N31 N32 K1 O51 142.29(19)
C33 N32 K1 O66 -22.82(17)
N31 N32 K1 O66 -160.8(2)
C33 N32 K1 O57 153.20(16)
N31 N32 K1 O57 15.2(2)
C33 N32 K1 O63 33.93(18)
N31 N32 K1 O63 -104.08(19)
C33 N32 K1 C52 -102.37(18)
N31 N32 K1 C52 119.6(2)
C33 N32 K1 C62 54.15(18)
N31 N32 K1 C62 -83.9(2)
O60 K1 O51 C52 124.0(2)
O54 K1 O51 C52 37.28(17)
N32 K1 O51 C52 -78.07(18)
O66 K1 O51 C52 -155.28(19)
O57 K1 O51 C52 60.89(19)
O63 K1 O51 C52 -175.85(17)
C62 K1 O51 C52 -164.69(18)
O60 K1 O51 C68 -113.9(2)
O54 K1 O51 C68 159.41(18)
N32 K1 O51 C68 44.06(17)
O66 K1 O51 C68 -33.16(16)
O57 K1 O51 C68 -176.98(16)
O63 K1 O51 C68 -53.72(18)
C52 K1 O51 C68 122.1(3)
C62 K1 O51 C68 -42.6(2)
C68 O51 C52 C53 171.2(2)
K1 O51 C52 C53 -69.3(3)
C68 O51 C52 K1 -119.5(2)
O60 K1 C52 O51 -125.9(2)
O54 K1 C52 O51 -129.7(2)
N32 K1 C52 O51 102.86(18)
O66 K1 C52 O51 21.18(17)
O57 K1 C52 O51 -125.29(17)
O63 K1 C52 O51 5.5(2)
C62 K1 C52 O51 27.6(3)
O60 K1 C52 C53 -9.4(3)
O54 K1 C52 C53 -13.17(16)
O51 K1 C52 C53 116.5(3)
N32 K1 C52 C53 -140.60(19)
O66 K1 C52 C53 137.71(19)
O57 K1 C52 C53 -8.8(2)
O63 K1 C52 C53 122.04(18)
C62 K1 C52 C53 144.1(2)
O51 C52 C53 O54 66.4(3)
K1 C52 C53 O54 18.7(2)
C52 C53 O54 C55 -172.5(2)
C52 C53 O54 K1 -26.5(3)
O60 K1 O54 C55 -19.9(2)
O51 K1 O54 C55 138.1(2)
N32 K1 O54 C55 -140.80(18)
O66 K1 O54 C55 126.13(18)
O57 K1 O54 C55 -16.29(17)
O63 K1 O54 C55 53.7(2)
C52 K1 O54 C55 158.6(2)
C62 K1 O54 C55 3.3(3)
O60 K1 O54 C53 -163.2(2)
O51 K1 O54 C53 -5.18(19)
N32 K1 O54 C53 75.9(2)
O66 K1 O54 C53 -17.2(2)
O57 K1 O54 C53 -159.6(2)
O63 K1 O54 C53 -89.6(2)
C52 K1 O54 C53 15.3(2)
C62 K1 O54 C53 -140.0(2)
C53 O54 C55 C56 -169.2(2)
K1 O54 C55 C56 46.1(3)
O54 C55 C56 O57 -60.4(3)
C55 C56 O57 C58 174.7(2)
C55 C56 O57 K1 47.4(3)
O60 K1 O57 C56 158.57(19)
O54 K1 O57 C56 -17.65(16)
O51 K1 O57 C56 -41.70(18)
N32 K1 O57 C56 78.25(19)
O66 K1 O57 C56 -109.02(19)
O63 K1 O57 C56 -167.68(17)
C52 K1 O57 C56 -21.18(18)
C62 K1 O57 C56 169.78(17)
O60 K1 O57 C58 29.76(19)
O54 K1 O57 C58 -146.5(2)
O51 K1 O57 C58 -170.52(18)
N32 K1 O57 C58 -50.6(2)
O66 K1 O57 C58 122.2(2)
O63 K1 O57 C58 63.51(19)
C52 K1 O57 C58 -149.99(19)
C62 K1 O57 C58 41.0(2)
C56 O57 C58 C59 172.2(2)
K1 O57 C58 C59 -57.8(3)
O57 C58 C59 O60 58.3(3)
C58 C59 O60 C61 174.6(2)
C58 C59 O60 K1 -29.2(3)
O54 K1 O60 C59 4.1(2)
O51 K1 O60 C59 -71.9(3)
N32 K1 O60 C59 130.7(2)
O66 K1 O60 C59 -142.0(2)
O57 K1 O60 C59 0.52(19)
O63 K1 O60 C59 -141.2(2)
C52 K1 O60 C59 1.2(3)
C62 K1 O60 C59 -163.2(2)
O54 K1 O60 C61 158.66(18)
O51 K1 O60 C61 82.6(3)
N32 K1 O60 C61 -74.81(19)
O66 K1 O60 C61 12.5(2)
O57 K1 O60 C61 155.0(2)
O63 K1 O60 C61 13.29(18)
C52 K1 O60 C61 155.8(2)
C62 K1 O60 C61 -8.65(18)
C59 O60 C61 C62 171.7(2)
K1 O60 C61 C62 15.0(3)
O60 C61 C62 O63 -58.6(3)
O60 C61 C62 K1 -10.1(2)
O60 K1 C62 O63 125.2(2)
O54 K1 C62 O63 94.2(3)
O51 K1 C62 O63 -27.1(2)
N32 K1 C62 O63 -118.29(19)
O66 K1 C62 O63 -35.36(18)
O57 K1 C62 O63 111.06(19)
C52 K1 C62 O63 -41.8(3)
O60 K1 C62 C61 7.26(15)
O54 K1 C62 C61 -23.8(3)
O51 K1 C62 C61 -145.12(16)
N32 K1 C62 C61 123.74(18)
O66 K1 C62 C61 -153.34(19)
O57 K1 C62 C61 -6.91(19)
O63 K1 C62 C61 -118.0(3)
C52 K1 C62 C61 -159.8(2)
C61 C62 O63 C64 -166.9(2)
K1 C62 O63 C64 124.8(2)
C61 C62 O63 K1 68.3(2)
O60 K1 O63 C62 -40.65(19)
O54 K1 O63 C62 -131.7(2)
O51 K1 O63 C62 159.14(19)
N32 K1 O63 C62 61.6(2)
O66 K1 O63 C62 138.6(2)
O57 K1 O63 C62 -74.6(2)
C52 K1 O63 C62 156.8(2)
O60 K1 O63 C64 -164.0(2)
O54 K1 O63 C64 105.0(2)
O51 K1 O63 C64 35.8(2)
N32 K1 O63 C64 -61.69(19)
O66 K1 O63 C64 15.26(18)
O57 K1 O63 C64 162.12(19)
C52 K1 O63 C64 33.5(2)
C62 K1 O63 C64 -123.3(3)
C62 O63 C64 C65 -166.1(2)
K1 O63 C64 C65 -47.7(3)
O63 C64 C65 O66 65.8(3)
C64 C65 O66 C67 169.1(2)
C64 C65 O66 K1 -51.9(3)
O60 K1 O66 C65 20.5(2)
O54 K1 O66 C65 -125.67(19)
O51 K1 O66 C65 -137.9(2)
N32 K1 O66 C65 121.19(19)
O57 K1 O66 C65 -53.3(2)
O63 K1 O66 C65 19.76(18)
C52 K1 O66 C65 -147.5(2)
C62 K1 O66 C65 35.20(19)
O60 K1 O66 C67 157.10(18)
O54 K1 O66 C67 10.90(19)
O51 K1 O66 C67 -1.28(17)
N32 K1 O66 C67 -102.23(19)
O57 K1 O66 C67 83.3(2)
O63 K1 O66 C67 156.34(19)
C52 K1 O66 C67 -10.92(18)
C62 K1 O66 C67 171.78(19)
C65 O66 C67 C68 172.3(2)
K1 O66 C67 C68 34.0(3)
C52 O51 C68 C67 -176.6(3)
K1 O51 C68 C67 66.7(2)
O66 C67 C68 O51 -66.9(3)
